data_4076700
loop_
_publ_author_name
'Hoefelmeyer, James D.'
'Gabba\"i, Fran\,cois P.'

_publ_section_title
;
 Synthesis of 1,8-Diborylnaphthalenes by the Ring-Opening Reaction of a
 New Anionic Boron-Bridged Naphthalene Derivative
;
_journal_issue 5
_journal_name_full Organometallics
_journal_page_first 982
_journal_paper_doi 10.1021/om010946x
_journal_volume 21
_journal_year 2002
_chemical_formula_sum 'C40 H38 B2'
_chemical_formula_weight 540.32
_chemical_name_systematic
;
  ?
;
_space_group_IT_number 14
_symmetry_cell_setting monoclinic
_symmetry_space_group_name_Hall '-P 2yn'
_symmetry_space_group_name_H-M 'P 1 21/n 1'
_atom_sites_solution_hydrogens geom
_atom_sites_solution_primary direct
_atom_sites_solution_secondary difmap
_audit_creation_method SHELXL-97
_cell_angle_alpha 90.00
_cell_angle_beta 104.576(4)
_cell_angle_gamma 90.00
_cell_formula_units_Z 4
_cell_length_a 9.846(2)
_cell_length_b 21.250(5)
_cell_length_c 15.463(3)
_cell_measurement_temperature 110(2)
_cell_volume 3131.2(11)
_computing_cell_refinement 'Bruker SMART'
_computing_data_collection 'Bruker SMART'
_computing_data_reduction 'Bruker SHELXTL'
_computing_molecular_graphics 'Bruker SHELXTL'
_computing_publication_material 'Bruker SHELXTL'
_computing_structure_refinement 'SHELXL-97 (Sheldrick, 1997)'
_computing_structure_solution 'SHELXS-97 (Sheldrick, 1990)'
_diffrn_ambient_temperature 110(2)
_diffrn_measured_fraction_theta_full 0.997
_diffrn_measured_fraction_theta_max 0.997
_diffrn_measurement_device_type 'CCD area detector'
_diffrn_measurement_method 'phi and omega scans'
_diffrn_radiation_monochromator graphite
_diffrn_radiation_source 'fine-focus sealed tube'
_diffrn_radiation_type MoK\a
_diffrn_radiation_wavelength 0.71073
_diffrn_reflns_av_R_equivalents 0.0878
_diffrn_reflns_av_sigmaI/netI 0.1208
_diffrn_reflns_limit_h_max 11
_diffrn_reflns_limit_h_min -11
_diffrn_reflns_limit_k_max 23
_diffrn_reflns_limit_k_min -25
_diffrn_reflns_limit_l_max 12
_diffrn_reflns_limit_l_min -18
_diffrn_reflns_number 15925
_diffrn_reflns_theta_full 25.00
_diffrn_reflns_theta_max 25.00
_diffrn_reflns_theta_min 1.66
_exptl_absorpt_coefficient_mu 0.063
_exptl_absorpt_correction_type none
_exptl_crystal_density_diffrn 1.146
_exptl_crystal_density_method 'not measured'
_exptl_crystal_F_000 1152
_exptl_crystal_size_max 0.29
_exptl_crystal_size_mid 0.15
_exptl_crystal_size_min 0.15
_refine_diff_density_max 0.341
_refine_diff_density_min -0.299
_refine_diff_density_rms 0.050
_refine_ls_extinction_method none
_refine_ls_goodness_of_fit_ref 1.067
_refine_ls_hydrogen_treatment mixed
_refine_ls_matrix_type full
_refine_ls_number_parameters 379
_refine_ls_number_reflns 5506
_refine_ls_number_restraints 0
_refine_ls_restrained_S_all 1.067
_refine_ls_R_factor_all 0.1324
_refine_ls_R_factor_gt 0.0589
_refine_ls_shift/su_max 0.000
_refine_ls_shift/su_mean 0.000
_refine_ls_structure_factor_coef Fsqd
_refine_ls_weighting_details 'calc w=1/[\s^2^(Fo^2^)+(0.0300P)^2^+0.0000P] where P=(Fo^2^+2Fc^2^)/3'
_refine_ls_weighting_scheme calc
_refine_ls_wR_factor_gt 0.1152
_refine_ls_wR_factor_ref 0.1297
_reflns_number_gt 2560
_reflns_number_total 5506
_reflns_threshold_expression >2sigma(I)
_cod_data_source_file om010946x.cif
_cod_data_source_block 3
_cod_depositor_comments
;
The following automatic conversions were performed:

'_symmetry_cell_setting' value 'Monoclinic' changed to 'monoclinic'
according to /home/saulius/struct/CIF-dictionaries/cif_core.dic
dictionary named 'cif_core.dic' version 2.4.1 from 2010-06-29.

Automatic conversion script
Id: cif_fix_values 1715 2011-07-08 13:25:40Z adriana 
;
_cod_original_cell_volume 3131.1(11)
_cod_original_sg_symbol_H-M P2(1)/n
_cod_database_code 4076700

loop_
_symmetry_equiv_pos_as_xyz
'x, y, z'
'-x+1/2, y+1/2, -z+1/2'
'-x, -y, -z'
'x-1/2, -y-1/2, z-1/2'

loop_
_atom_site_label
_atom_site_type_symbol
_atom_site_fract_x
_atom_site_fract_y
_atom_site_fract_z
_atom_site_U_iso_or_equiv
_atom_site_adp_type
_atom_site_occupancy
_atom_site_symmetry_multiplicity
_atom_site_calc_flag
_atom_site_refinement_flags
B1 B 0.3559(4) 0.10276(17) 0.3189(2) 0.0327(9) Uani 1 1 d .
B2 B 0.3412(4) 0.16864(17) 0.1197(2) 0.0335(9) Uani 1 1 d .
C1 C 0.4921(3) 0.14445(14) 0.33173(19) 0.0312(8) Uani 1 1 d .
C2 C 0.5639(3) 0.15164(14) 0.42075(19) 0.0346(8) Uani 1 1 d .
H2A H 0.5157 0.1436 0.4641 0.041 Uiso 1 1 calc R
C3 C 0.7048(3) 0.17029(15) 0.4493(2) 0.0401(8) Uani 1 1 d .
H3A H 0.7481 0.1742 0.5099 0.048 Uiso 1 1 calc R
C4 C 0.7762(3) 0.18247(15) 0.3878(2) 0.0409(9) Uani 1 1 d .
H4A H 0.8707 0.1932 0.4065 0.049 Uiso 1 1 calc R
C5 C 0.7896(3) 0.19196(15) 0.2326(2) 0.0411(9) Uani 1 1 d .
H5A H 0.8833 0.2036 0.2529 0.049 Uiso 1 1 calc R
C6 C 0.7306(3) 0.18733(15) 0.1426(2) 0.0415(9) Uani 1 1 d .
H6A H 0.7847 0.1937 0.1019 0.050 Uiso 1 1 calc R
C7 C 0.5881(3) 0.17282(14) 0.1128(2) 0.0368(8) Uani 1 1 d .
H7A H 0.5492 0.1698 0.0516 0.044 Uiso 1 1 calc R
C8 C 0.5014(3) 0.16260(14) 0.16952(19) 0.0318(8) Uani 1 1 d .
C9 C 0.5658(3) 0.16243(13) 0.26527(19) 0.0315(8) Uani 1 1 d .
C10 C 0.7109(3) 0.17942(14) 0.2944(2) 0.0343(8) Uani 1 1 d .
C11 C 0.2744(3) 0.10329(14) 0.39648(18) 0.0313(7) Uani 1 1 d .
C12 C 0.2218(3) 0.15869(14) 0.42554(18) 0.0339(8) Uani 1 1 d .
C13 C 0.1534(3) 0.15654(16) 0.49463(19) 0.0395(8) Uani 1 1 d .
H13A H 0.1190 0.1937 0.5128 0.047 Uiso 1 1 calc R
C14 C 0.1352(3) 0.10070(16) 0.53700(19) 0.0394(8) Uani 1 1 d .
C15 C 0.1883(3) 0.04651(16) 0.50831(19) 0.0397(8) Uani 1 1 d .
H15A H 0.1776 0.0086 0.5359 0.048 Uiso 1 1 calc R
C16 C 0.2572(3) 0.04631(14) 0.43977(19) 0.0332(8) Uani 1 1 d .
C17 C 0.2326(3) 0.22218(15) 0.3838(2) 0.0467(9) Uani 1 1 d .
H17A H 0.1899 0.2536 0.4130 0.070 Uiso 1 1 calc R
H17B H 0.1853 0.2208 0.3214 0.070 Uiso 1 1 calc R
H17C H 0.3297 0.2325 0.3905 0.070 Uiso 1 1 calc R
C18 C 0.0600(4) 0.09914(18) 0.6110(2) 0.0588(11) Uani 1 1 d .
H18A H 0.0581 0.0568 0.6322 0.088 Uiso 1 1 calc R
H18B H -0.0343 0.1141 0.5886 0.088 Uiso 1 1 calc R
H18C H 0.1085 0.1256 0.6593 0.088 Uiso 1 1 calc R
C19 C 0.3133(3) -0.01612(14) 0.4168(2) 0.0463(9) Uani 1 1 d .
H19A H 0.2900 -0.0486 0.4537 0.069 Uiso 1 1 calc R
H19B H 0.4134 -0.0136 0.4268 0.069 Uiso 1 1 calc R
H19C H 0.2721 -0.0258 0.3551 0.069 Uiso 1 1 calc R
C21 C 0.3134(3) 0.05300(14) 0.24149(18) 0.0305(7) Uani 1 1 d .
C22 C 0.4121(3) 0.00908(14) 0.22431(18) 0.0328(8) Uani 1 1 d .
C23 C 0.3686(3) -0.03949(15) 0.16271(19) 0.0363(8) Uani 1 1 d .
H23A H 0.4344 -0.0684 0.1535 0.044 Uiso 1 1 calc R
C24 C 0.2289(4) -0.04580(15) 0.11465(19) 0.0379(8) Uani 1 1 d .
C25 C 0.1323(3) -0.00383(15) 0.13196(19) 0.0365(8) Uani 1 1 d .
H25A H 0.0389 -0.0074 0.1001 0.044 Uiso 1 1 calc R
C26 C 0.1697(3) 0.04391(15) 0.19564(19) 0.0323(8) Uani 1 1 d .
C27 C 0.5665(3) 0.00951(15) 0.27235(19) 0.0428(9) Uani 1 1 d .
H27A H 0.6135 -0.0239 0.2497 0.064 Uiso 1 1 calc R
H27B H 0.5768 0.0035 0.3352 0.064 Uiso 1 1 calc R
H27C H 0.6069 0.0492 0.2626 0.064 Uiso 1 1 calc R
C28 C 0.1854(4) -0.09730(15) 0.0454(2) 0.0528(10) Uani 1 1 d .
H28A H 0.2661 -0.1218 0.0426 0.079 Uiso 1 1 calc R
H28B H 0.1454 -0.0787 -0.0120 0.079 Uiso 1 1 calc R
H28C H 0.1171 -0.1240 0.0617 0.079 Uiso 1 1 calc R
C29 C 0.0547(3) 0.08363(15) 0.21543(19) 0.0398(8) Uani 1 1 d .
H29A H -0.0342 0.0703 0.1784 0.060 Uiso 1 1 calc R
H29B H 0.0703 0.1270 0.2034 0.060 Uiso 1 1 calc R
H29C H 0.0546 0.0789 0.2772 0.060 Uiso 1 1 calc R
C31 C 0.2553(3) 0.22365(15) 0.14716(18) 0.0326(8) Uani 1 1 d .
C32 C 0.1084(3) 0.22929(15) 0.11908(19) 0.0372(8) Uani 1 1 d .
H32A H 0.0566 0.1960 0.0883 0.045 Uiso 1 1 calc R
C33 C 0.0380(3) 0.28291(16) 0.13569(19) 0.0402(8) Uani 1 1 d .
H33A H -0.0593 0.2848 0.1165 0.048 Uiso 1 1 calc R
C34 C 0.1116(3) 0.33327(15) 0.18047(19) 0.0404(8) Uani 1 1 d .
H34A H 0.0643 0.3692 0.1909 0.049 Uiso 1 1 calc R
C35 C 0.2569(3) 0.33003(15) 0.21000(19) 0.0386(8) Uani 1 1 d .
H35A H 0.3071 0.3638 0.2404 0.046 Uiso 1 1 calc R
C36 C 0.3273(3) 0.27637(15) 0.19406(18) 0.0375(8) Uani 1 1 d .
H36A H 0.4244 0.2748 0.2147 0.045 Uiso 1 1 calc R
C41 C 0.2875(3) 0.13322(14) 0.02795(19) 0.0322(8) Uani 1 1 d .
C42 C 0.1867(3) 0.15889(15) -0.0448(2) 0.0419(9) Uani 1 1 d .
H42A H 0.1455 0.1973 -0.0378 0.050 Uiso 1 1 calc R
C43 C 0.1475(3) 0.12817(17) -0.1265(2) 0.0471(9) Uani 1 1 d .
H43A H 0.0817 0.1463 -0.1738 0.057 Uiso 1 1 calc R
C44 C 0.2065(3) 0.07064(17) -0.1373(2) 0.0469(9) Uani 1 1 d .
H44A H 0.1787 0.0496 -0.1916 0.056 Uiso 1 1 calc R
C45 C 0.3059(3) 0.04427(16) -0.0684(2) 0.0422(9) Uani 1 1 d .
H45A H 0.3457 0.0056 -0.0758 0.051 Uiso 1 1 calc R
C46 C 0.3465(3) 0.07573(15) 0.0124(2) 0.0386(8) Uani 1 1 d .
H46A H 0.4158 0.0580 0.0581 0.046 Uiso 1 1 calc R

loop_
_atom_site_aniso_label
_atom_site_aniso_U_11
_atom_site_aniso_U_22
_atom_site_aniso_U_33
_atom_site_aniso_U_23
_atom_site_aniso_U_13
_atom_site_aniso_U_12
B1 0.034(2) 0.031(2) 0.029(2) 0.0043(16) 0.0017(17) 0.0063(18)
B2 0.040(2) 0.032(2) 0.031(2) 0.0062(17) 0.0128(18) -0.0082(19)
C1 0.0334(19) 0.034(2) 0.0260(18) -0.0012(14) 0.0068(15) 0.0033(15)
C2 0.038(2) 0.038(2) 0.0275(19) -0.0010(14) 0.0078(15) -0.0005(16)
C3 0.040(2) 0.048(2) 0.0293(19) -0.0044(16) 0.0018(17) -0.0039(18)
C4 0.031(2) 0.048(2) 0.039(2) -0.0039(16) -0.0001(17) -0.0048(17)
C5 0.0305(19) 0.047(2) 0.047(2) -0.0090(17) 0.0129(18) -0.0024(17)
C6 0.042(2) 0.048(2) 0.039(2) -0.0073(16) 0.0181(17) -0.0061(18)
C7 0.040(2) 0.039(2) 0.0306(19) -0.0015(14) 0.0084(16) -0.0022(17)
C8 0.0341(19) 0.0340(19) 0.0287(18) -0.0018(14) 0.0103(15) 0.0011(15)
C9 0.0340(19) 0.0328(19) 0.0277(18) -0.0018(14) 0.0078(15) 0.0014(15)
C10 0.0306(19) 0.038(2) 0.036(2) -0.0007(15) 0.0114(16) 0.0011(16)
C11 0.0359(19) 0.033(2) 0.0248(18) -0.0025(14) 0.0079(14) -0.0006(16)
C12 0.039(2) 0.033(2) 0.0284(19) -0.0017(14) 0.0077(16) -0.0012(16)
C13 0.040(2) 0.047(2) 0.031(2) -0.0076(16) 0.0072(16) 0.0057(17)
C14 0.040(2) 0.055(2) 0.0249(19) 0.0046(17) 0.0111(15) 0.0035(19)
C15 0.039(2) 0.044(2) 0.038(2) 0.0071(16) 0.0138(17) -0.0007(17)
C16 0.0356(19) 0.034(2) 0.0308(19) 0.0001(15) 0.0098(15) 0.0019(16)
C17 0.060(2) 0.041(2) 0.043(2) -0.0055(16) 0.0197(18) -0.0001(19)
C18 0.064(3) 0.083(3) 0.035(2) 0.0079(18) 0.0223(19) 0.015(2)
C19 0.062(2) 0.036(2) 0.043(2) 0.0108(16) 0.0189(18) 0.0056(18)
C21 0.034(2) 0.033(2) 0.0267(18) 0.0025(14) 0.0109(15) 0.0001(15)
C22 0.040(2) 0.031(2) 0.0298(19) 0.0031(14) 0.0129(16) 0.0025(16)
C23 0.049(2) 0.031(2) 0.0323(19) 0.0022(15) 0.0176(17) 0.0054(17)
C24 0.053(2) 0.034(2) 0.030(2) -0.0018(15) 0.0142(17) -0.0042(18)
C25 0.038(2) 0.038(2) 0.0311(19) 0.0025(15) 0.0032(16) -0.0062(17)
C26 0.037(2) 0.034(2) 0.0274(18) 0.0036(14) 0.0094(15) -0.0019(16)
C27 0.047(2) 0.042(2) 0.041(2) -0.0039(16) 0.0137(17) 0.0032(17)
C28 0.069(3) 0.047(2) 0.044(2) -0.0135(17) 0.0161(19) -0.009(2)
C29 0.040(2) 0.043(2) 0.035(2) 0.0001(15) 0.0078(16) 0.0023(17)
C31 0.0316(19) 0.038(2) 0.0278(18) 0.0005(14) 0.0061(15) -0.0024(16)
C32 0.041(2) 0.036(2) 0.035(2) -0.0032(15) 0.0095(16) -0.0066(17)
C33 0.039(2) 0.043(2) 0.039(2) 0.0054(17) 0.0104(16) 0.0020(18)
C34 0.048(2) 0.036(2) 0.041(2) -0.0001(16) 0.0190(17) 0.0032(18)
C35 0.045(2) 0.035(2) 0.036(2) -0.0015(15) 0.0108(16) -0.0028(18)
C36 0.041(2) 0.039(2) 0.0314(19) 0.0050(16) 0.0070(15) 0.0019(18)
C41 0.0313(19) 0.036(2) 0.0309(19) 0.0025(15) 0.0111(15) 0.0008(16)
C42 0.043(2) 0.044(2) 0.038(2) -0.0049(17) 0.0096(17) 0.0016(17)
C43 0.047(2) 0.057(3) 0.032(2) -0.0016(17) 0.0010(17) 0.0042(19)
C44 0.051(2) 0.056(3) 0.033(2) -0.0091(18) 0.0092(18) -0.004(2)
C45 0.049(2) 0.042(2) 0.038(2) -0.0059(17) 0.0147(18) 0.0025(18)
C46 0.043(2) 0.043(2) 0.030(2) 0.0029(16) 0.0096(16) 0.0017(17)

loop_
_atom_type_symbol
_atom_type_description
_atom_type_scat_dispersion_real
_atom_type_scat_dispersion_imag
_atom_type_scat_source
C C 0.0033 0.0016 'International Tables Vol C Tables 4.2.6.8 and 6.1.1.4'
H H 0.0000 0.0000 'International Tables Vol C Tables 4.2.6.8 and 6.1.1.4'
B B 0.0013 0.0007 'International Tables Vol C Tables 4.2.6.8 and 6.1.1.4'

loop_
_geom_angle_atom_site_label_1
_geom_angle_atom_site_label_2
_geom_angle_atom_site_label_3
_geom_angle
C21 B1 C1 122.0(3)
C21 B1 C11 119.1(3)
C1 B1 C11 118.1(3)
C21 B1 B2 68.92(17)
C1 B1 B2 73.76(17)
C11 B1 B2 140.4(2)
C31 B2 C41 121.3(3)
C31 B2 C8 118.1(3)
C41 B2 C8 117.9(3)
C31 B2 B1 87.95(18)
C41 B2 B1 123.7(2)
C8 B2 B1 73.18(17)
C2 C1 C9 116.9(3)
C2 C1 B1 113.1(3)
C9 C1 B1 128.3(3)
C1 C2 C3 124.0(3)
C4 C3 C2 119.0(3)
C3 C4 C10 121.7(3)
C6 C5 C10 121.0(3)
C5 C6 C7 118.9(3)
C8 C7 C6 123.6(3)
C7 C8 C9 117.6(3)
C7 C8 B2 112.2(3)
C9 C8 B2 128.5(3)
C10 C9 C1 118.8(3)
C10 C9 C8 117.6(3)
C1 C9 C8 123.6(3)
C5 C10 C4 119.8(3)
C5 C10 C9 120.9(3)
C4 C10 C9 119.3(3)
C12 C11 C16 117.9(3)
C12 C11 B1 122.7(3)
C16 C11 B1 119.4(3)
C13 C12 C11 120.3(3)
C13 C12 C17 117.0(3)
C11 C12 C17 122.7(3)
C14 C13 C12 122.1(3)
C15 C14 C13 117.1(3)
C15 C14 C18 121.4(3)
C13 C14 C18 121.4(3)
C14 C15 C16 122.8(3)
C15 C16 C11 119.8(3)
C15 C16 C19 117.2(3)
C11 C16 C19 123.0(3)
C22 C21 C26 117.3(3)
C22 C21 B1 121.3(3)
C26 C21 B1 120.7(3)
C23 C22 C21 120.4(3)
C23 C22 C27 115.9(3)
C21 C22 C27 123.7(3)
C24 C23 C22 121.8(3)
C25 C24 C23 118.1(3)
C25 C24 C28 121.2(3)
C23 C24 C28 120.7(3)
C24 C25 C26 122.3(3)
C25 C26 C21 120.1(3)
C25 C26 C29 118.2(3)
C21 C26 C29 121.7(3)
C32 C31 C36 115.6(3)
C32 C31 B2 124.4(3)
C36 C31 B2 119.5(3)
C33 C32 C31 122.3(3)
C34 C33 C32 120.4(3)
C33 C34 C35 119.6(3)
C36 C35 C34 120.0(3)
C35 C36 C31 122.0(3)
C46 C41 C42 116.1(3)
C46 C41 B2 120.8(3)
C42 C41 B2 122.9(3)
C43 C42 C41 121.5(3)
C44 C43 C42 119.8(3)
C45 C44 C43 120.5(3)
C44 C45 C46 119.4(3)
C45 C46 C41 122.6(3)

loop_
_geom_bond_atom_site_label_1
_geom_bond_atom_site_label_2
_geom_bond_distance
B1 C21 1.573(4)
B1 C1 1.577(4)
B1 C11 1.603(4)
B1 B2 3.352(5)
B2 C31 1.563(4)
B2 C41 1.575(4)
B2 C8 1.577(5)
C1 C2 1.389(3)
C1 C9 1.451(4)
C2 C3 1.403(4)
C3 C4 1.343(4)
C4 C10 1.427(4)
C5 C6 1.370(4)
C5 C10 1.399(4)
C6 C7 1.397(4)
C7 C8 1.386(4)
C8 C9 1.457(4)
C9 C10 1.432(4)
C11 C12 1.405(4)
C11 C16 1.414(4)
C12 C13 1.400(4)
C12 C17 1.511(4)
C13 C14 1.389(4)
C14 C15 1.383(4)
C14 C18 1.512(4)
C15 C16 1.395(4)
C16 C19 1.513(4)
C21 C22 1.420(4)
C21 C26 1.427(4)
C22 C23 1.397(4)
C22 C27 1.514(4)
C23 C24 1.395(4)
C24 C25 1.379(4)
C24 C28 1.516(4)
C25 C26 1.397(4)
C26 C29 1.504(4)
C31 C32 1.406(4)
C31 C36 1.423(4)
C32 C33 1.391(4)
C33 C34 1.377(4)
C34 C35 1.390(4)
C35 C36 1.388(4)
C41 C46 1.399(4)
C41 C42 1.409(4)
C42 C43 1.388(4)
C43 C44 1.382(4)
C44 C45 1.372(4)
C45 C46 1.383(4)

loop_
_cod_related_entry_id
_cod_related_entry_database
_cod_related_entry_code
1 ChemSpider 9367021
